data_7053784
loop_
_publ_author_name
'Kulikov, Oleg V.'
'Rath, Nigam P.'
'Zhou, Dan'
'Carasel, I. Alexandru'
'Gokel, George W.'

_publ_section_title
;
 Guest molecule entrapment by both capsule and hydrocarbon sidechains in
 self-assembled pyrogallol[4]arenes
;
_journal_issue 7
_journal_name_full 'New Journal of Chemistry'
_journal_page_first 1563
_journal_paper_doi 10.1039/b823160e
_journal_volume 33
_journal_year 2009
_chemical_formula_sum 'C64 H102 O17'
_chemical_formula_weight 1143.46
_chemical_name_systematic
;
?
;
_space_group_IT_number 148
_symmetry_cell_setting rhombohedral
_symmetry_space_group_name_Hall '-P 3*'
_symmetry_space_group_name_H-M 'R -3 :R'
_atom_sites_solution_hydrogens geom
_atom_sites_solution_primary direct
_atom_sites_solution_secondary difmap
_audit_creation_method SHELXL-97
_cell_angle_alpha 91.042(11)
_cell_angle_beta 91.042(11)
_cell_angle_gamma 91.042(11)
_cell_formula_units_Z 6
_cell_length_a 21.5048(9)
_cell_length_b 21.5048(9)
_cell_length_c 21.5048(9)
_cell_measurement_reflns_used 9936
_cell_measurement_temperature 100(2)
_cell_measurement_theta_max 24.89
_cell_measurement_theta_min 2.10
_cell_volume 9940.0(7)
_computing_cell_refinement 'Bruker-Apex II (Bruker, 2006)'
_computing_data_collection 'Bruker-Apex II (Bruker, 2006)'
_computing_data_reduction 'Bruker-SAINT (Bruker, 2006)'
_computing_molecular_graphics 'Bruker-SHELXTL (Sheldrick, G.M., 2008)'
_computing_publication_material 'Bruker-SHELXTL (Sheldrick, G.M., 2008)'
_computing_structure_refinement 'Bruker-SHELXTL (Sheldrick, G.M., 2008)'
_computing_structure_solution 'Bruker-SHELXTL (Sheldrick, G.M., 2008)'
_diffrn_ambient_temperature 100(2)
_diffrn_measured_fraction_theta_full 0.997
_diffrn_measured_fraction_theta_max 0.997
_diffrn_measurement_device_type 'Bruker APEX-II CCD'
_diffrn_measurement_method '\f and \w scans'
_diffrn_radiation_monochromator graphite
_diffrn_radiation_source 'fine-focus sealed tube'
_diffrn_radiation_type MoK\a
_diffrn_radiation_wavelength 0.71073
_diffrn_reflns_av_R_equivalents 0.2336
_diffrn_reflns_av_sigmaI/netI 0.2896
_diffrn_reflns_limit_h_max 24
_diffrn_reflns_limit_h_min -24
_diffrn_reflns_limit_k_max 25
_diffrn_reflns_limit_k_min -21
_diffrn_reflns_limit_l_max 25
_diffrn_reflns_limit_l_min -25
_diffrn_reflns_number 98900
_diffrn_reflns_theta_full 25.00
_diffrn_reflns_theta_max 25.00
_diffrn_reflns_theta_min 2.13
_exptl_absorpt_coefficient_mu 0.082
_exptl_absorpt_correction_T_max 0.9783
_exptl_absorpt_correction_T_min 0.9665
_exptl_absorpt_correction_type multi-scan
_exptl_absorpt_process_details 'sadabs v2008/1'
_exptl_crystal_colour colourless
_exptl_crystal_density_diffrn 1.146
_exptl_crystal_density_meas ?
_exptl_crystal_density_method 'not measured'
_exptl_crystal_description irregular
_exptl_crystal_F_000 3732
_exptl_crystal_size_max 0.42
_exptl_crystal_size_mid 0.33
_exptl_crystal_size_min 0.27
_refine_diff_density_max 0.830
_refine_diff_density_min -0.623
_refine_diff_density_rms 0.132
_refine_ls_extinction_coef 0.0067(17)
_refine_ls_extinction_expression Fc^*^=kFc[1+0.001xFc^2^\l^3^/sin(2\q)]^-1/4^
_refine_ls_extinction_method SHELXL
_refine_ls_goodness_of_fit_ref 1.458
_refine_ls_hydrogen_treatment noref
_refine_ls_matrix_type full
_refine_ls_number_parameters 758
_refine_ls_number_reflns 11656
_refine_ls_number_restraints 26
_refine_ls_restrained_S_all 1.459
_refine_ls_R_factor_all 0.4117
_refine_ls_R_factor_gt 0.1649
_refine_ls_shift/su_max 0.022
_refine_ls_shift/su_mean 0.003
_refine_ls_structure_factor_coef Fsqd
_refine_ls_weighting_details 'calc w=1/[\s^2^(Fo^2^)+(0.2000P)^2^+0.0000P] where P=(Fo^2^+2Fc^2^)/3'
_refine_ls_weighting_scheme calc
_refine_ls_wR_factor_gt 0.4189
_refine_ls_wR_factor_ref 0.5605
_reflns_number_gt 3244
_reflns_number_total 11656
_reflns_threshold_expression >2sigma(I)
_cod_data_source_file B823160Esup1.cif
_cod_data_source_block g10808
_cod_depositor_comments
;
The following automatic conversions were performed:

'_symmetry_cell_setting' value 'Rhombohedral' changed to
'rhombohedral' according to
/home/saulius/struct/CIF-dictionaries/cif_core.dic dictionary named
'cif_core.dic' version 2.4.2 from 2011-04-26.

Automatic conversion script
Id: cif_fix_values 1891 2012-01-12 08:04:46Z andrius 

The following automatic conversions were performed:

'_exptl_crystal_density_meas' value 'no' was changed to '?' - the
value is perceived as not measured.

Automatic conversion script
Id: cif_fix_values 3008 2015-01-20 13:52:24Z robertas 
;
_cod_original_sg_symbol_H-M R-3
_cod_database_code 7053784

loop_
_symmetry_equiv_pos_as_xyz
'x, y, z'
'z, x, y'
'y, z, x'
'-x, -y, -z'
'-z, -x, -y'
'-y, -z, -x'

loop_
_atom_site_label
_atom_site_type_symbol
_atom_site_fract_x
_atom_site_fract_y
_atom_site_fract_z
_atom_site_U_iso_or_equiv
_atom_site_adp_type
_atom_site_occupancy
_atom_site_symmetry_multiplicity
_atom_site_calc_flag
_atom_site_refinement_flags
_atom_site_disorder_assembly
_atom_site_disorder_group
O1 O 0.8485(4) 0.3993(5) 0.4003(4) 0.080(3) Uani 1 1 d . . .
H1 H 0.8444 0.4226 0.3697 0.119 Uiso 1 1 calc R . .
O2 O 0.8258(5) 0.5228(5) 0.4032(4) 0.106(4) Uani 1 1 d . . .
H2 H 0.8021 0.5501 0.4171 0.160 Uiso 1 1 calc R . .
O3 O 0.8673(4) 0.5980(4) 0.5014(5) 0.091(3) Uani 1 1 d . . .
H3 H 0.8291 0.6029 0.4943 0.136 Uiso 1 1 calc R . .
O4 O 0.8361(4) 0.6430(4) 0.6118(5) 0.082(3) Uani 1 1 d . . .
H4 H 0.8725 0.6563 0.6063 0.123 Uiso 1 1 calc R . .
O5 O 0.7445(4) 0.6428(4) 0.6979(6) 0.103(4) Uani 1 1 d . . .
H5 H 0.7542 0.6720 0.7228 0.154 Uiso 1 1 calc R . .
O6 O 0.7387(4) 0.5554(4) 0.7867(5) 0.085(3) Uani 1 1 d . . .
H6 H 0.7263 0.5921 0.7899 0.127 Uiso 1 1 calc R . .
O7 O 0.6971(4) 0.4448(4) 0.8199(4) 0.074(3) Uani 1 1 d . . .
H7 H 0.6599 0.4467 0.8076 0.111 Uiso 1 1 calc R . .
O8 O 0.6281(4) 0.3455(5) 0.7749(5) 0.099(3) Uani 1 1 d . . .
H8 H 0.6209 0.3414 0.8128 0.148 Uiso 1 1 calc R . .
O9 O 0.6807(4) 0.2498(4) 0.7167(4) 0.076(3) Uani 1 1 d . . .
H9 H 0.7009 0.2238 0.6960 0.115 Uiso 1 1 calc R . .
O10 O 0.7153(4) 0.2019(4) 0.6072(4) 0.066(2) Uani 1 1 d . . .
H10 H 0.6868 0.1977 0.5801 0.100 Uiso 1 1 calc R . .
O11 O 0.7169(5) 0.2197(5) 0.4810(5) 0.096(3) Uani 1 1 d . . .
H11 H 0.6829 0.2275 0.4978 0.145 Uiso 1 1 calc R . .
O12 O 0.8114(5) 0.2838(5) 0.4275(4) 0.091(3) Uani 1 1 d . . .
H12 H 0.8476 0.2882 0.4142 0.136 Uiso 1 1 calc R . .
C1 C 0.9023(5) 0.4067(6) 0.5000(5) 0.047(3) Uani 1 1 d . . .
C2 C 0.8695(5) 0.4346(7) 0.4523(6) 0.058(3) Uani 1 1 d . . .
C3 C 0.8590(6) 0.4960(8) 0.4530(7) 0.067(4) Uani 1 1 d . . .
C4 C 0.8796(6) 0.5351(7) 0.5031(7) 0.065(4) Uani 1 1 d . . .
C5 C 0.9110(5) 0.5087(7) 0.5528(6) 0.059(4) Uani 1 1 d . . .
C6 C 0.9204(5) 0.4444(6) 0.5495(6) 0.048(3) Uani 1 1 d . . .
H6A H 0.9407 0.4257 0.5839 0.058 Uiso 1 1 calc R . .
C7 C 0.9305(5) 0.5499(5) 0.6094(6) 0.056(3) Uani 1 1 d . . .
H7A H 0.9344 0.5934 0.5939 0.067 Uiso 1 1 calc R . .
C8 C 0.8801(5) 0.5505(5) 0.6562(5) 0.047(3) Uani 1 1 d . . .
C9 C 0.8370(5) 0.5972(5) 0.6573(6) 0.061(4) Uani 1 1 d . . .
C10 C 0.7902(6) 0.5982(5) 0.6995(7) 0.062(4) Uani 1 1 d . . .
C11 C 0.7864(5) 0.5528(5) 0.7446(6) 0.057(3) Uani 1 1 d . . .
C12 C 0.8297(5) 0.5065(5) 0.7473(5) 0.046(3) Uani 1 1 d . . .
C13 C 0.8753(5) 0.5076(5) 0.7023(5) 0.047(3) Uani 1 1 d . . .
H13 H 0.9056 0.4761 0.7037 0.057 Uiso 1 1 calc R . .
C14 C 0.8275(4) 0.4584(5) 0.7981(5) 0.039(3) Uani 1 1 d . . .
H14A H 0.8046 0.4779 0.8333 0.047 Uiso 1 1 calc R . .
C15 C 0.7886(5) 0.4018(5) 0.7766(5) 0.044(3) Uani 1 1 d . . .
C16 C 0.7267(5) 0.3981(5) 0.7866(5) 0.042(3) Uani 1 1 d . . .
C17 C 0.6921(5) 0.3480(6) 0.7660(6) 0.054(3) Uani 1 1 d . . .
C18 C 0.7191(5) 0.2984(5) 0.7344(5) 0.045(3) Uani 1 1 d . . .
C19 C 0.7815(5) 0.3009(5) 0.7239(4) 0.035(3) Uani 1 1 d . . .
C20 C 0.8161(5) 0.3516(5) 0.7447(4) 0.038(3) Uani 1 1 d . . .
H20 H 0.8595 0.3530 0.7374 0.046 Uiso 1 1 calc R . .
C21 C 0.8136(4) 0.2472(5) 0.6885(5) 0.040(3) Uani 1 1 d . . .
H21A H 0.7866 0.2095 0.6944 0.048 Uiso 1 1 calc R . .
C22 C 0.8135(5) 0.2576(5) 0.6194(5) 0.037(3) Uani 1 1 d . . .
C23 C 0.7648(6) 0.2346(5) 0.5827(5) 0.049(3) Uani 1 1 d . . .
C24 C 0.7657(6) 0.2436(5) 0.5182(6) 0.057(3) Uani 1 1 d . . .
C25 C 0.8138(6) 0.2767(5) 0.4919(5) 0.051(3) Uani 1 1 d . . .
C26 C 0.8623(5) 0.3004(5) 0.5278(5) 0.046(3) Uani 1 1 d . . .
C27 C 0.8608(5) 0.2900(5) 0.5920(5) 0.039(3) Uani 1 1 d . . .
H27 H 0.8940 0.3061 0.6176 0.047 Uiso 1 1 calc R . .
C28 C 0.9157(5) 0.3380(6) 0.4988(5) 0.052(3) Uani 1 1 d . . .
H28A H 0.9161 0.3251 0.4539 0.063 Uiso 1 1 calc R . .
C29 C 0.9952(5) 0.5334(6) 0.6361(7) 0.071(4) Uani 1 1 d . . .
H29A H 0.9948 0.4886 0.6458 0.085 Uiso 1 1 calc R . .
H29B H 1.0263 0.5400 0.6033 0.085 Uiso 1 1 calc R . .
C30 C 1.0163(6) 0.5695(6) 0.6935(7) 0.076(4) Uani 1 1 d . . .
H30A H 1.0590 0.5565 0.7047 0.091 Uiso 1 1 calc R . .
H30B H 0.9890 0.5577 0.7281 0.091 Uiso 1 1 calc R . .
C31 C 1.0167(6) 0.6418(7) 0.6887(8) 0.092(5) Uani 1 1 d . . .
H31A H 0.9743 0.6560 0.6787 0.110 Uiso 1 1 calc R . .
H31B H 1.0445 0.6548 0.6550 0.110 Uiso 1 1 calc R . .
C32 C 1.0400(7) 0.6724(8) 0.7522(8) 0.099(5) Uani 1 1 d . . .
H32A H 1.0128 0.6574 0.7856 0.119 Uiso 1 1 calc R . .
H32B H 1.0825 0.6576 0.7614 0.119 Uiso 1 1 calc R . .
C33 C 1.0416(7) 0.7420(7) 0.7549(8) 0.098(5) Uani 1 1 d . . .
H33A H 1.0514 0.7562 0.7980 0.118 Uiso 1 1 calc R . .
H33B H 0.9998 0.7574 0.7436 0.118 Uiso 1 1 calc R . .
C34 C 1.0896(7) 0.7705(7) 0.7110(8) 0.101(5) Uani 1 1 d . . .
H34A H 1.0773 0.7598 0.6675 0.121 Uiso 1 1 calc R . .
H34B H 1.1306 0.7518 0.7194 0.121 Uiso 1 1 calc R . .
C35 C 1.0963(7) 0.8432(7) 0.7183(8) 0.105(5) Uani 1 1 d . . .
H35A H 1.0555 0.8624 0.7101 0.126 Uiso 1 1 calc R . .
H35B H 1.1098 0.8544 0.7614 0.126 Uiso 1 1 calc R . .
C36 C 1.1420(12) 0.8669(9) 0.6745(11) 0.179(10) Uani 1 1 d . . .
H36A H 1.1818 0.8464 0.6815 0.268 Uiso 1 1 calc R . .
H36B H 1.1476 0.9119 0.6810 0.268 Uiso 1 1 calc R . .
H36C H 1.1272 0.8583 0.6318 0.268 Uiso 1 1 calc R . .
C37 C 0.8916(5) 0.4430(5) 0.8241(5) 0.055(3) Uani 1 1 d . . .
H37A H 0.9156 0.4232 0.7905 0.066 Uiso 1 1 calc R . .
H37B H 0.9134 0.4824 0.8362 0.066 Uiso 1 1 calc R . .
C38 C 0.8919(6) 0.4011(6) 0.8788(6) 0.073(4) Uani 1 1 d . . .
H38A H 0.8774 0.3590 0.8651 0.087 Uiso 1 1 calc R . .
H38B H 0.8622 0.4168 0.9098 0.087 Uiso 1 1 calc R . .
C39 C 0.9566(7) 0.3965(9) 0.9100(8) 0.112(6) Uani 1 1 d . . .
H39A H 0.9866 0.3829 0.8783 0.135 Uiso 1 1 calc R . .
H39B H 0.9700 0.4384 0.9253 0.135 Uiso 1 1 calc R . .
C40 C 0.9591(10) 0.3524(9) 0.9633(11) 0.141(8) Uani 1 1 d . . .
H40A H 0.9471 0.3104 0.9470 0.169 Uiso 1 1 calc R . .
H40B H 1.0029 0.3505 0.9780 0.169 Uiso 1 1 calc R . .
C41 C 0.9200(11) 0.3660(13) 1.0181(12) 0.155(9) Uani 1 1 d . . .
H41A H 0.8760 0.3672 1.0041 0.186 Uiso 1 1 calc R . .
H41B H 0.9239 0.3314 1.0476 0.186 Uiso 1 1 calc R . .
C42 C 0.9359(11) 0.4251(13) 1.0517(11) 0.166(9) Uani 1 1 d D . .
H42A H 0.9269 0.4614 1.0256 0.199 Uiso 1 1 calc R . .
H42B H 0.9802 0.4267 1.0650 0.199 Uiso 1 1 calc R . .
C43 C 0.8938(14) 0.4224(16) 1.1066(12) 0.231(17) Uani 1 1 d D . .
H43A H 0.8497 0.4188 1.0928 0.277 Uiso 1 1 calc R . .
H43B H 0.9038 0.3865 1.1329 0.277 Uiso 1 1 calc R . .
C44 C 0.9059(11) 0.4825(13) 1.1415(12) 0.227(17) Uani 1 1 d D . .
H44A H 0.9432 0.4788 1.1679 0.340 Uiso 1 1 calc R . .
H44B H 0.8701 0.4919 1.1674 0.340 Uiso 1 1 calc R . .
H44C H 0.9122 0.5160 1.1119 0.340 Uiso 1 1 calc R . .
C45 C 0.8760(5) 0.2312(5) 0.7143(5) 0.050(3) Uani 1 1 d . . .
H45A H 0.9037 0.2684 0.7123 0.060 Uiso 1 1 calc R . .
H45B H 0.8938 0.1983 0.6877 0.060 Uiso 1 1 calc R . .
C46 C 0.8754(6) 0.2088(7) 0.7817(6) 0.080(4) Uani 1 1 d . . .
H46A H 0.8501 0.2375 0.8069 0.096 Uiso 1 1 calc R . .
H46B H 0.8551 0.1672 0.7825 0.096 Uiso 1 1 calc R . .
C47 C 0.9396(6) 0.2052(7) 0.8113(6) 0.079(4) Uani 1 1 d . . .
H47A H 0.9658 0.1780 0.7855 0.095 Uiso 1 1 calc R . .
H47B H 0.9593 0.2472 0.8130 0.095 Uiso 1 1 calc R . .
C48 C 0.9366(8) 0.1801(8) 0.8762(7) 0.118(6) Uani 1 1 d . . .
H48A H 0.9227 0.1359 0.8741 0.142 Uiso 1 1 calc R . .
H48B H 0.9057 0.2036 0.9004 0.142 Uiso 1 1 calc R . .
C49 C 1.0019(8) 0.1854(11) 0.9101(8) 0.155(9) Uani 1 1 d . . .
H49A H 1.0203 0.2274 0.9046 0.186 Uiso 1 1 calc R . .
H49B H 1.0304 0.1544 0.8924 0.186 Uiso 1 1 calc R . .
C50 C 0.9912(18) 0.1721(17) 0.9871(17) 0.35(2) Uani 1 1 d . . .
H50A H 0.9573 0.1983 1.0027 0.423 Uiso 1 1 calc R . .
H50B H 0.9791 0.1279 0.9929 0.423 Uiso 1 1 calc R . .
C51 C 1.054(2) 0.1880(18) 1.0254(18) 0.35(2) Uani 1 1 d . . .
H51A H 1.0672 0.2324 1.0254 0.423 Uiso 1 1 calc R . .
H51B H 1.0893 0.1604 1.0157 0.423 Uiso 1 1 calc R . .
C52 C 1.013(3) 0.1671(19) 1.0863(13) 0.40(3) Uani 1 1 d . . .
H52A H 0.9784 0.1399 1.0724 0.607 Uiso 1 1 calc R . .
H52B H 0.9971 0.2043 1.1070 0.607 Uiso 1 1 calc R . .
H52C H 1.0399 0.1447 1.1154 0.607 Uiso 1 1 calc R . .
C53 C 0.9805(5) 0.3228(6) 0.5257(5) 0.067(4) Uani 1 1 d . . .
H53A H 1.0114 0.3522 0.5085 0.080 Uiso 1 1 calc R . .
H53B H 0.9803 0.3297 0.5714 0.080 Uiso 1 1 calc R . .
C54 C 1.0011(7) 0.2567(7) 0.5122(7) 0.088(5) Uani 1 1 d . . .
H54A H 1.0332 0.2459 0.5435 0.106 Uiso 1 1 calc R . .
H54B H 0.9651 0.2282 0.5175 0.106 Uiso 1 1 calc R . .
C55 C 1.0263(7) 0.2456(7) 0.4502(6) 0.087(4) Uani 1 1 d . . .
H55A H 1.0638 0.2723 0.4456 0.104 Uiso 1 1 calc R . .
H55B H 0.9952 0.2583 0.4187 0.104 Uiso 1 1 calc R . .
C56 C 1.0433(7) 0.1792(7) 0.4368(8) 0.098(5) Uani 1 1 d . . .
H56A H 1.0048 0.1534 0.4334 0.118 Uiso 1 1 calc R . .
H56B H 1.0685 0.1638 0.4721 0.118 Uiso 1 1 calc R . .
C57 C 1.0812(11) 0.1712(10) 0.3750(9) 0.154(9) Uani 1 1 d . . .
H57A H 1.0552 0.1864 0.3402 0.185 Uiso 1 1 calc R . .
H57B H 1.1184 0.1990 0.3784 0.185 Uiso 1 1 calc R . .
C58 C 1.1004(11) 0.1140(12) 0.3592(10) 0.158(9) Uani 1 1 d . . .
H58A H 1.0632 0.0863 0.3551 0.189 Uiso 1 1 calc R . .
H58B H 1.1261 0.0985 0.3942 0.189 Uiso 1 1 calc R . .
C59 C 1.1374(13) 0.1074(13) 0.3003(12) 0.187(10) Uani 1 1 d . . .
H59A H 1.1405 0.0623 0.2912 0.224 Uiso 1 1 calc R . .
H59B H 1.1119 0.1249 0.2663 0.224 Uiso 1 1 calc R . .
C60 C 1.2001(13) 0.1342(12) 0.2952(12) 0.214(14) Uani 1 1 d . . .
H60A H 1.2006 0.1643 0.2615 0.321 Uiso 1 1 calc R . .
H60B H 1.2294 0.1011 0.2862 0.321 Uiso 1 1 calc R . .
H60C H 1.2122 0.1553 0.3344 0.321 Uiso 1 1 calc R . .
O1S O 0.7014(5) -0.0146(5) 0.3640(5) 0.094(3) Uani 1 1 d . . .
O2S O 0.6992(9) 0.0790(7) 0.3261(9) 0.186(7) Uani 1 1 d . . .
C1S C 0.7027(7) 0.0352(7) 0.3673(8) 0.080(5) Uani 1 1 d . . .
C2S C 0.7260(18) 0.0727(12) 0.4207(16) 0.35(3) Uani 1 1 d . . .
H2SA H 0.7327 0.0457 0.4564 0.526 Uiso 1 1 calc R . .
H2SB H 0.6956 0.1043 0.4314 0.526 Uiso 1 1 calc R . .
H2SC H 0.7655 0.0931 0.4101 0.526 Uiso 1 1 calc R . .
C3S C 0.6816(13) 0.0545(13) 0.2631(17) 0.206(12) Uani 1 1 d . . .
H3SA H 0.6375 0.0636 0.2533 0.248 Uiso 1 1 calc R . .
H3SB H 0.6870 0.0089 0.2608 0.248 Uiso 1 1 calc R . .
C4S C 0.7251(12) 0.0875(12) 0.2168(10) 0.185(10) Uani 1 1 d . . .
H4SA H 0.7160 0.0717 0.1745 0.277 Uiso 1 1 calc R . .
H4SB H 0.7685 0.0792 0.2279 0.277 Uiso 1 1 calc R . .
H4SC H 0.7183 0.1324 0.2187 0.277 Uiso 1 1 calc R . .
O3S O 0.7497(9) 0.4283(9) 0.6001(8) 0.212(7) Uani 1 1 d . . .
O4S O 0.635(5) 0.448(4) 0.411(5) 0.55(5) Uani 0.50 1 d PU A 1
O5S O 0.695(2) 0.585(2) 0.500(3) 0.34(3) Uani 0.50 1 d PU B 1
O6S O 0.7228(15) 0.508(2) 0.560(2) 0.25(2) Uani 0.50 1 d PU C 1
O7S O 0.6876(14) 0.3994(17) 0.420(2) 0.25(2) Uani 0.50 1 d PU D 2

loop_
_atom_site_aniso_label
_atom_site_aniso_U_11
_atom_site_aniso_U_22
_atom_site_aniso_U_33
_atom_site_aniso_U_23
_atom_site_aniso_U_13
_atom_site_aniso_U_12
O1 0.060(6) 0.135(8) 0.045(6) 0.020(6) -0.002(5) 0.030(6)
O2 0.089(8) 0.146(10) 0.087(7) 0.076(7) -0.004(6) 0.037(6)
O3 0.059(6) 0.073(7) 0.144(9) 0.064(6) 0.005(6) 0.024(5)
O4 0.062(6) 0.049(6) 0.134(8) 0.038(6) -0.024(6) -0.002(5)
O5 0.080(7) 0.063(7) 0.167(11) 0.006(6) 0.005(6) 0.045(6)
O6 0.050(6) 0.077(6) 0.129(8) -0.017(6) 0.029(6) 0.018(5)
O7 0.050(5) 0.080(6) 0.093(7) -0.009(5) 0.024(5) 0.014(5)
O8 0.050(6) 0.112(8) 0.135(9) -0.005(8) 0.036(6) -0.014(5)
O9 0.066(6) 0.069(6) 0.094(8) 0.005(5) -0.009(5) -0.017(5)
O10 0.047(5) 0.052(5) 0.099(7) 0.002(5) -0.017(5) -0.005(4)
O11 0.106(8) 0.092(7) 0.090(7) -0.017(6) -0.063(7) 0.014(7)
O12 0.123(8) 0.117(8) 0.034(5) 0.003(5) -0.010(5) 0.057(7)
C1 0.036(7) 0.074(9) 0.032(7) 0.013(7) 0.012(6) 0.017(6)
C2 0.047(8) 0.079(11) 0.049(9) 0.031(8) 0.015(7) 0.008(7)
C3 0.050(9) 0.086(12) 0.068(10) 0.045(9) -0.004(7) 0.021(8)
C4 0.038(8) 0.067(10) 0.093(12) 0.046(9) 0.031(8) 0.018(7)
C5 0.024(7) 0.086(11) 0.069(9) 0.044(9) 0.015(6) 0.012(7)
C6 0.035(7) 0.055(9) 0.057(9) 0.036(7) 0.020(6) 0.013(6)
C7 0.029(7) 0.052(8) 0.087(10) 0.035(7) 0.001(7) 0.004(6)
C8 0.025(7) 0.043(7) 0.072(8) 0.014(6) -0.003(6) -0.003(6)
C9 0.038(8) 0.044(8) 0.100(11) 0.018(7) 0.003(7) -0.008(6)
C10 0.051(9) 0.038(8) 0.098(11) 0.004(7) -0.010(8) 0.017(7)
C11 0.039(8) 0.045(8) 0.087(10) 0.003(7) -0.002(7) 0.003(6)
C12 0.032(7) 0.050(7) 0.056(8) -0.008(6) 0.000(6) 0.007(6)
C13 0.030(7) 0.040(7) 0.072(9) -0.001(6) -0.004(6) 0.005(5)
C14 0.032(6) 0.047(7) 0.039(7) -0.005(6) 0.010(5) 0.005(5)
C15 0.035(7) 0.047(7) 0.049(7) 0.004(6) 0.000(6) 0.001(6)
C16 0.024(7) 0.047(8) 0.055(7) 0.004(6) 0.018(6) 0.009(6)
C17 0.027(7) 0.045(8) 0.091(10) -0.006(7) 0.018(6) -0.009(6)
C18 0.034(7) 0.046(8) 0.055(8) 0.005(6) 0.004(6) -0.018(6)
C19 0.033(7) 0.046(7) 0.028(6) 0.013(5) -0.001(5) -0.002(6)
C20 0.032(6) 0.048(7) 0.036(6) 0.008(5) 0.003(5) 0.003(6)
C21 0.033(6) 0.033(6) 0.052(7) -0.002(5) -0.013(5) 0.003(5)
C22 0.029(6) 0.041(7) 0.042(7) -0.001(6) -0.013(6) 0.013(5)
C23 0.056(9) 0.046(7) 0.046(8) 0.002(6) 0.000(7) 0.019(7)
C24 0.070(9) 0.045(8) 0.055(9) -0.007(7) -0.036(8) 0.005(7)
C25 0.071(9) 0.047(8) 0.036(8) -0.003(6) -0.008(7) 0.022(7)
C26 0.046(8) 0.062(8) 0.031(7) -0.011(6) -0.007(6) 0.025(6)
C27 0.032(7) 0.053(7) 0.033(7) 0.010(5) -0.003(5) 0.014(6)
C28 0.041(7) 0.086(10) 0.032(7) 0.022(6) 0.017(5) 0.021(7)
C29 0.032(7) 0.063(9) 0.119(12) 0.042(9) 0.003(8) 0.000(6)
C30 0.044(8) 0.062(10) 0.121(13) 0.033(9) -0.016(8) 0.000(7)
C31 0.046(9) 0.098(12) 0.135(15) 0.043(11) 0.015(9) 0.025(8)
C32 0.067(10) 0.103(14) 0.128(15) 0.012(11) -0.002(10) -0.001(9)
C33 0.072(11) 0.080(12) 0.143(15) 0.021(10) 0.012(10) 0.020(9)
C34 0.091(12) 0.071(11) 0.143(14) 0.035(10) 0.021(11) 0.031(9)
C35 0.094(12) 0.096(14) 0.126(14) 0.022(11) 0.006(11) -0.004(10)
C36 0.25(3) 0.099(15) 0.19(2) 0.049(15) 0.05(2) -0.019(16)
C37 0.053(8) 0.055(8) 0.057(8) 0.004(6) 0.000(6) 0.016(6)
C38 0.056(9) 0.097(11) 0.064(9) -0.007(8) -0.009(7) 0.015(7)
C39 0.102(13) 0.138(15) 0.096(13) -0.029(12) -0.033(10) 0.045(11)
C40 0.16(2) 0.124(16) 0.131(18) 0.001(15) -0.073(17) 0.023(14)
C41 0.17(2) 0.19(2) 0.114(19) 0.064(17) 0.025(17) 0.04(2)
C42 0.14(2) 0.21(3) 0.14(2) 0.01(2) 0.014(17) 0.06(2)
C43 0.16(2) 0.42(6) 0.12(2) 0.03(3) 0.01(2) -0.03(3)
C44 0.12(2) 0.45(5) 0.12(2) 0.12(3) 0.064(18) 0.07(3)
C45 0.052(8) 0.056(8) 0.042(7) 0.007(6) 0.000(6) 0.003(6)
C46 0.062(9) 0.107(11) 0.071(10) 0.028(8) -0.017(7) -0.006(8)
C47 0.079(10) 0.099(11) 0.060(9) 0.028(8) 0.009(8) 0.019(8)
C48 0.146(17) 0.137(15) 0.074(11) 0.031(10) -0.004(11) 0.031(12)
C49 0.103(14) 0.27(3) 0.094(14) 0.039(15) -0.022(11) 0.051(15)
C50 0.41(4) 0.34(3) 0.30(3) 0.18(3) -0.24(3) -0.12(3)
C51 0.41(4) 0.34(3) 0.30(3) 0.18(3) -0.24(3) -0.12(3)
C52 0.74(10) 0.37(5) 0.11(2) 0.08(3) -0.06(4) 0.09(6)
C53 0.047(8) 0.102(11) 0.053(8) 0.007(7) 0.007(6) 0.035(7)
C54 0.084(10) 0.103(12) 0.080(11) 0.029(9) 0.012(8) 0.042(9)
C55 0.102(12) 0.091(12) 0.066(10) -0.008(8) -0.006(9) 0.002(9)
C56 0.102(12) 0.095(13) 0.097(13) -0.018(10) -0.014(10) 0.037(9)
C57 0.21(2) 0.127(17) 0.121(18) -0.036(14) -0.059(17) 0.078(17)
C58 0.17(2) 0.20(3) 0.108(17) 0.017(16) 0.007(15) 0.083(18)
C59 0.18(3) 0.24(3) 0.13(2) 0.00(2) -0.01(2) 0.06(2)
C60 0.18(2) 0.22(3) 0.24(3) -0.11(2) 0.11(2) -0.07(2)
O1S 0.106(8) 0.075(8) 0.103(8) 0.003(7) 0.002(6) 0.011(7)
O2S 0.28(2) 0.121(13) 0.148(14) -0.009(12) -0.054(14) -0.034(12)
C1S 0.124(13) 0.018(8) 0.098(12) 0.007(9) 0.010(9) 0.016(9)
C2S 0.49(6) 0.19(3) 0.37(5) -0.19(3) 0.29(5) -0.23(4)
C3S 0.19(3) 0.19(3) 0.24(3) 0.05(3) 0.03(2) -0.07(2)
C4S 0.21(3) 0.19(2) 0.16(2) 0.034(18) -0.006(19) 0.09(2)
O3S 0.207(17) 0.225(18) 0.206(17) 0.046(14) 0.009(13) 0.000(14)
O4S 0.61(9) 0.46(7) 0.56(8) -0.36(7) -0.07(7) 0.04(7)
O5S 0.24(4) 0.24(4) 0.53(7) 0.20(4) -0.08(4) -0.07(3)
O6S 0.13(2) 0.34(5) 0.28(4) -0.12(4) 0.03(3) -0.09(3)
O7S 0.12(2) 0.20(3) 0.42(5) -0.04(3) 0.12(3) 0.02(2)

loop_
_atom_type_symbol
_atom_type_description
_atom_type_scat_dispersion_real
_atom_type_scat_dispersion_imag
_atom_type_scat_source
C C 0.0033 0.0016 'International Tables Vol C Tables 4.2.6.8 and 6.1.1.4'
H H 0.0000 0.0000 'International Tables Vol C Tables 4.2.6.8 and 6.1.1.4'
O O 0.0106 0.0060 'International Tables Vol C Tables 4.2.6.8 and 6.1.1.4'

loop_
_geom_angle_atom_site_label_1
_geom_angle_atom_site_label_2
_geom_angle_atom_site_label_3
_geom_angle
C2 O1 H1 109.5
C3 O2 H2 109.5
C4 O3 H3 109.5
C9 O4 H4 109.5
C10 O5 H5 109.5
C11 O6 H6 109.5
C16 O7 H7 109.5
C17 O8 H8 109.5
C18 O9 H9 109.5
C23 O10 H10 109.5
C24 O11 H11 109.5
C25 O12 H12 109.5
C6 C1 C2 116.5(12)
C6 C1 C28 121.5(10)
C2 C1 C28 121.9(12)
C3 C2 C1 121.6(14)
C3 C2 O1 118.0(12)
C1 C2 O1 120.4(13)
C2 C3 C4 121.6(12)
C2 C3 O2 119.9(16)
C4 C3 O2 118.5(14)
O3 C4 C5 122.2(16)
O3 C4 C3 119.2(13)
C5 C4 C3 118.7(13)
C4 C5 C6 117.1(14)
C4 C5 C7 119.4(13)
C6 C5 C7 123.5(11)
C1 C6 C5 124.4(11)
C1 C6 H6A 117.8
C5 C6 H6A 117.8
C8 C7 C5 110.3(9)
C8 C7 C29 114.4(10)
C5 C7 C29 112.5(10)
C8 C7 H7A 106.4
C5 C7 H7A 106.4
C29 C7 H7A 106.4
C13 C8 C9 115.7(11)
C13 C8 C7 123.1(10)
C9 C8 C7 121.1(10)
C10 C9 C8 121.9(11)
C10 C9 O4 116.8(11)
C8 C9 O4 121.2(12)
C9 C10 O5 121.8(12)
C9 C10 C11 120.2(11)
O5 C10 C11 118.0(13)
O6 C11 C12 120.8(11)
O6 C11 C10 118.8(11)
C12 C11 C10 120.4(12)
C11 C12 C13 116.3(11)
C11 C12 C14 120.8(10)
C13 C12 C14 122.9(9)
C8 C13 C12 125.4(10)
C8 C13 H13 117.3
C12 C13 H13 117.3
C12 C14 C37 113.1(8)
C12 C14 C15 110.4(8)
C37 C14 C15 114.3(9)
C12 C14 H14A 106.2
C37 C14 H14A 106.2
C15 C14 H14A 106.2
C16 C15 C20 117.7(10)
C16 C15 C14 121.5(10)
C20 C15 C14 120.8(9)
C15 C16 C17 121.0(10)
C15 C16 O7 120.7(11)
C17 C16 O7 118.2(9)
C16 C17 C18 121.5(10)
C16 C17 O8 120.6(11)
C18 C17 O8 117.9(11)
O9 C18 C19 124.3(11)
O9 C18 C17 117.1(10)
C19 C18 C17 118.6(10)
C20 C19 C18 119.6(10)
C20 C19 C21 119.8(9)
C18 C19 C21 120.6(10)
C19 C20 C15 121.6(10)
C19 C20 H20 119.2
C15 C20 H20 119.2
C45 C21 C22 113.1(8)
C45 C21 C19 114.2(8)
C22 C21 C19 111.6(7)
C45 C21 H21A 105.7
C22 C21 H21A 105.7
C19 C21 H21A 105.7
C27 C22 C23 119.0(10)
C27 C22 C21 121.4(10)
C23 C22 C21 119.6(10)
C22 C23 O10 122.1(10)
C22 C23 C24 119.2(12)
O10 C23 C24 118.7(12)
C25 C24 O11 120.2(12)
C25 C24 C23 120.5(11)
O11 C24 C23 119.3(13)
C26 C25 C24 120.9(11)
C26 C25 O12 121.9(12)
C24 C25 O12 117.2(12)
C25 C26 C27 117.6(11)
C25 C26 C28 121.1(10)
C27 C26 C28 121.3(10)
C22 C27 C26 122.8(10)
C22 C27 H27 118.6
C26 C27 H27 118.6
C1 C28 C26 111.0(8)
C1 C28 C53 113.3(10)
C26 C28 C53 113.7(9)
C1 C28 H28A 106.0
C26 C28 H28A 106.0
C53 C28 H28A 106.0
C30 C29 C7 115.8(11)
C30 C29 H29A 108.3
C7 C29 H29A 108.3
C30 C29 H29B 108.3
C7 C29 H29B 108.3
H29A C29 H29B 107.4
C29 C30 C31 116.3(12)
C29 C30 H30A 108.2
C31 C30 H30A 108.2
C29 C30 H30B 108.2
C31 C30 H30B 108.2
H30A C30 H30B 107.4
C30 C31 C32 110.0(12)
C30 C31 H31A 109.7
C32 C31 H31A 109.7
C30 C31 H31B 109.7
C32 C31 H31B 109.7
H31A C31 H31B 108.2
C33 C32 C31 115.9(14)
C33 C32 H32A 108.3
C31 C32 H32A 108.3
C33 C32 H32B 108.3
C31 C32 H32B 108.3
H32A C32 H32B 107.4
C32 C33 C34 112.8(13)
C32 C33 H33A 109.0
C34 C33 H33A 109.0
C32 C33 H33B 109.0
C34 C33 H33B 109.0
H33A C33 H33B 107.8
C33 C34 C35 113.2(13)
C33 C34 H34A 108.9
C35 C34 H34A 108.9
C33 C34 H34B 108.9
C35 C34 H34B 108.9
H34A C34 H34B 107.8
C36 C35 C34 110.0(14)
C36 C35 H35A 109.7
C34 C35 H35A 109.7
C36 C35 H35B 109.7
C34 C35 H35B 109.7
H35A C35 H35B 108.2
C35 C36 H36A 109.5
C35 C36 H36B 109.5
H36A C36 H36B 109.5
C35 C36 H36C 109.5
H36A C36 H36C 109.5
H36B C36 H36C 109.5
C38 C37 C14 115.4(9)
C38 C37 H37A 108.4
C14 C37 H37A 108.4
C38 C37 H37B 108.4
C14 C37 H37B 108.4
H37A C37 H37B 107.5
C37 C38 C39 112.8(12)
C37 C38 H38A 109.0
C39 C38 H38A 109.0
C37 C38 H38B 109.0
C39 C38 H38B 109.0
H38A C38 H38B 107.8
C40 C39 C38 114.1(16)
C40 C39 H39A 108.7
C38 C39 H39A 108.7
C40 C39 H39B 108.7
C38 C39 H39B 108.7
H39A C39 H39B 107.6
C41 C40 C39 117.9(17)
C41 C40 H40A 107.8
C39 C40 H40A 107.8
C41 C40 H40B 107.8
C39 C40 H40B 107.8
H40A C40 H40B 107.2
C42 C41 C40 115(2)
C42 C41 H41A 108.6
C40 C41 H41A 108.6
C42 C41 H41B 108.6
C40 C41 H41B 108.6
H41A C41 H41B 107.5
C41 C42 C43 102(2)
C41 C42 H42A 111.3
C43 C42 H42A 111.3
C41 C42 H42B 111.3
C43 C42 H42B 111.3
H42A C42 H42B 109.2
C44 C43 C42 105(2)
C44 C43 H43A 110.8
C42 C43 H43A 110.8
C44 C43 H43B 110.8
C42 C43 H43B 110.8
H43A C43 H43B 108.8
C43 C44 H44A 109.5
C43 C44 H44B 109.5
H44A C44 H44B 109.5
C43 C44 H44C 109.5
H44A C44 H44C 109.5
H44B C44 H44C 109.5
C21 C45 C46 114.3(9)
C21 C45 H45A 108.7
C46 C45 H45A 108.7
C21 C45 H45B 108.7
C46 C45 H45B 108.7
H45A C45 H45B 107.6
C47 C46 C45 113.5(10)
C47 C46 H46A 108.9
C45 C46 H46A 108.9
C47 C46 H46B 108.9
C45 C46 H46B 108.9
H46A C46 H46B 107.7
C48 C47 C46 111.2(12)
C48 C47 H47A 109.4
C46 C47 H47A 109.4
C48 C47 H47B 109.4
C46 C47 H47B 109.4
H47A C47 H47B 108.0
C47 C48 C49 110.9(15)
C47 C48 H48A 109.5
C49 C48 H48A 109.5
C47 C48 H48B 109.5
C49 C48 H48B 109.5
H48A C48 H48B 108.0
C48 C49 C50 107.8(18)
C48 C49 H49A 110.1
C50 C49 H49A 110.1
C48 C49 H49B 110.1
C50 C49 H49B 110.1
H49A C49 H49B 108.5
C51 C50 C49 110(3)
C51 C50 H50A 109.7
C49 C50 H50A 109.7
C51 C50 H50B 109.7
C49 C50 H50B 109.7
H50A C50 H50B 108.2
C50 C51 C52 84(3)
C50 C51 H51A 114.6
C52 C51 H51A 114.6
C50 C51 H51B 114.6
C52 C51 H51B 114.7
H51A C51 H51B 111.7
C51 C52 H52A 109.5
C51 C52 H52B 109.5
H52A C52 H52B 109.5
C51 C52 H52C 109.4
H52A C52 H52C 109.5
H52B C52 H52C 109.5
C54 C53 C28 114.4(11)
C54 C53 H53A 108.7
C28 C53 H53A 108.7
C54 C53 H53B 108.7
C28 C53 H53B 108.7
H53A C53 H53B 107.6
C55 C54 C53 115.7(11)
C55 C54 H54A 108.4
C53 C54 H54A 108.4
C55 C54 H54B 108.4
C53 C54 H54B 108.4
H54A C54 H54B 107.4
C54 C55 C56 114.6(13)
C54 C55 H55A 108.6
C56 C55 H55A 108.6
C54 C55 H55B 108.6
C56 C55 H55B 108.6
H55A C55 H55B 107.6
C55 C56 C57 113.0(14)
C55 C56 H56A 109.0
C57 C56 H56A 109.0
C55 C56 H56B 109.0
C57 C56 H56B 109.0
H56A C56 H56B 107.8
C58 C57 C56 118(2)
C58 C57 H57A 107.8
C56 C57 H57A 107.8
C58 C57 H57B 107.8
C56 C57 H57B 107.8
H57A C57 H57B 107.1
C57 C58 C59 117(2)
C57 C58 H58A 108.0
C59 C58 H58A 108.0
C57 C58 H58B 108.0
C59 C58 H58B 108.0
H58A C58 H58B 107.2
C60 C59 C58 122(2)
C60 C59 H59A 106.9
C58 C59 H59A 106.9
C60 C59 H59B 106.8
C58 C59 H59B 106.8
H59A C59 H59B 106.7
C59 C60 H60A 109.5
C59 C60 H60B 109.5
H60A C60 H60B 109.5
C59 C60 H60C 109.5
H60A C60 H60C 109.5
H60B C60 H60C 109.5
C1S O2S C3S 112.5(17)
O1S C1S O2S 133.4(18)
O1S C1S C2S 126(2)
O2S C1S C2S 99.0(19)
C1S C2S H2SA 109.5
C1S C2S H2SB 109.5
H2SA C2S H2SB 109.5
C1S C2S H2SC 109.5
H2SA C2S H2SC 109.5
H2SB C2S H2SC 109.5
O2S C3S C4S 107(2)
O2S C3S H3SA 110.4
C4S C3S H3SA 110.4
O2S C3S H3SB 110.4
C4S C3S H3SB 110.4
H3SA C3S H3SB 108.6
C3S C4S H4SA 109.5
C3S C4S H4SB 109.5
H4SA C4S H4SB 109.5
C3S C4S H4SC 109.5
H4SA C4S H4SC 109.5
H4SB C4S H4SC 109.5

loop_
_geom_bond_atom_site_label_1
_geom_bond_atom_site_label_2
_geom_bond_distance
O1 C2 1.403(15)
O1 H1 0.8400
O2 C3 1.413(14)
O2 H2 0.8400
O3 C4 1.386(14)
O3 H3 0.8400
O4 C9 1.401(13)
O4 H4 0.8400
O5 C10 1.386(13)
O5 H5 0.8400
O6 C11 1.381(13)
O6 H6 0.8400
O7 C16 1.392(12)
O7 H7 0.8400
O8 C17 1.395(12)
O8 H8 0.8400
O9 C18 1.363(12)
O9 H9 0.8400
O10 C23 1.382(13)
O10 H10 0.8400
O11 C24 1.393(13)
O11 H11 0.8400
O12 C25 1.395(12)
O12 H12 0.8400
C1 C6 1.373(15)
C1 C2 1.386(15)
C1 C28 1.510(16)
C2 C3 1.344(17)
C3 C4 1.414(18)
C4 C5 1.389(16)
C5 C6 1.402(16)
C5 C7 1.540(17)
C6 H6A 0.9500
C7 C8 1.492(15)
C7 C29 1.545(15)
C7 H7A 1.0000
C8 C13 1.371(14)
C8 C9 1.378(15)
C9 C10 1.366(16)
C10 C11 1.391(16)
C11 C12 1.377(14)
C12 C13 1.390(14)
C12 C14 1.519(14)
C13 H13 0.9500
C14 C37 1.520(14)
C14 C15 1.523(14)
C14 H14A 1.0000
C15 C16 1.354(13)
C15 C20 1.413(14)
C16 C17 1.360(14)
C17 C18 1.396(15)
C18 C19 1.366(13)
C19 C20 1.372(13)
C19 C21 1.551(14)
C20 H20 0.9500
C21 C45 1.492(13)
C21 C22 1.507(14)
C21 H21A 1.0000
C22 C27 1.369(13)
C22 C23 1.380(14)
C23 C24 1.406(15)
C24 C25 1.381(16)
C25 C26 1.371(15)
C26 C27 1.403(13)
C26 C28 1.541(15)
C27 H27 0.9500
C28 C53 1.542(14)
C28 H28A 1.0000
C29 C30 1.506(18)
C29 H29A 0.9900
C29 H29B 0.9900
C30 C31 1.558(18)
C30 H30A 0.9900
C30 H30B 0.9900
C31 C32 1.57(2)
C31 H31A 0.9900
C31 H31B 0.9900
C32 C33 1.496(19)
C32 H32A 0.9900
C32 H32B 0.9900
C33 C34 1.538(19)
C33 H33A 0.9900
C33 H33B 0.9900
C34 C35 1.57(2)
C34 H34A 0.9900
C34 H34B 0.9900
C35 C36 1.46(2)
C35 H35A 0.9900
C35 H35B 0.9900
C36 H36A 0.9800
C36 H36B 0.9800
C36 H36C 0.9800
C37 C38 1.495(15)
C37 H37A 0.9900
C37 H37B 0.9900
C38 C39 1.540(18)
C38 H38A 0.9900
C38 H38B 0.9900
C39 C40 1.50(2)
C39 H39A 0.9900
C39 H39B 0.9900
C40 C41 1.49(3)
C40 H40A 0.9900
C40 H40B 0.9900
C41 C42 1.48(3)
C41 H41A 0.9900
C41 H41B 0.9900
C42 C43 1.502(5)
C42 H42A 0.9900
C42 H42B 0.9900
C43 C44 1.498(5)
C43 H43A 0.9900
C43 H43B 0.9900
C44 H44A 0.9800
C44 H44B 0.9800
C44 H44C 0.9800
C45 C46 1.536(15)
C45 H45A 0.9900
C45 H45B 0.9900
C46 C47 1.514(16)
C46 H46A 0.9900
C46 H46B 0.9900
C47 C48 1.508(18)
C47 H47A 0.9900
C47 H47B 0.9900
C48 C49 1.57(2)
C48 H48A 0.9900
C48 H48B 0.9900
C49 C50 1.70(4)
C49 H49A 0.9900
C49 H49B 0.9900
C50 C51 1.60(4)
C50 H50A 0.9900
C50 H50B 0.9900
C51 C52 1.66(5)
C51 H51A 0.9900
C51 H51B 0.9900
C52 H52A 0.9800
C52 H52B 0.9800
C52 H52C 0.9800
C53 C54 1.522(17)
C53 H53A 0.9900
C53 H53B 0.9900
C54 C55 1.465(17)
C54 H54A 0.9900
C54 H54B 0.9900
C55 C56 1.503(18)
C55 H55A 0.9900
C55 H55B 0.9900
C56 C57 1.58(3)
C56 H56A 0.9900
C56 H56B 0.9900
C57 C58 1.34(2)
C57 H57A 0.9900
C57 H57B 0.9900
C58 C59 1.51(3)
C58 H58A 0.9900
C58 H58B 0.9900
C59 C60 1.46(3)
C59 H59A 0.9900
C59 H59B 0.9900
C60 H60A 0.9800
C60 H60B 0.9800
C60 H60C 0.9800
O1S C1S 1.072(14)
O2S C1S 1.306(19)
O2S C3S 1.49(3)
C1S C2S 1.47(3)
C2S H2SA 0.9800
C2S H2SB 0.9800
C2S H2SC 0.9800
C3S C4S 1.55(3)
C3S H3SA 0.9900
C3S H3SB 0.9900
C4S H4SA 0.9800
C4S H4SB 0.9800
C4S H4SC 0.9800

loop_
_geom_torsion_atom_site_label_1
_geom_torsion_atom_site_label_2
_geom_torsion_atom_site_label_3
_geom_torsion_atom_site_label_4
_geom_torsion
C6 C1 C2 C3 3.5(16)
C28 C1 C2 C3 -178.6(10)
C6 C1 C2 O1 -179.1(9)
C28 C1 C2 O1 -1.1(15)
C1 C2 C3 C4 -1.3(18)
O1 C2 C3 C4 -178.8(10)
C1 C2 C3 O2 179.4(10)
O1 C2 C3 O2 1.8(16)
C2 C3 C4 O3 -179.8(10)
O2 C3 C4 O3 -0.5(16)
C2 C3 C4 C5 -0.7(18)
O2 C3 C4 C5 178.6(9)
O3 C4 C5 C6 179.5(9)
C3 C4 C5 C6 0.5(15)
O3 C4 C5 C7 2.6(15)
C3 C4 C5 C7 -176.5(10)
C2 C1 C6 C5 -3.9(15)
C28 C1 C6 C5 178.2(9)
C4 C5 C6 C1 1.9(15)
C7 C5 C6 C1 178.7(9)
C4 C5 C7 C8 89.7(11)
C6 C5 C7 C8 -87.0(12)
C4 C5 C7 C29 -141.3(10)
C6 C5 C7 C29 42.0(14)
C5 C7 C8 C13 88.4(13)
C29 C7 C8 C13 -39.6(16)
C5 C7 C8 C9 -95.2(13)
C29 C7 C8 C9 136.8(12)
C13 C8 C9 C10 -3.9(17)
C7 C8 C9 C10 179.5(12)
C13 C8 C9 O4 -178.5(10)
C7 C8 C9 O4 4.9(17)
C8 C9 C10 O5 -175.5(11)
O4 C9 C10 O5 -0.7(18)
C8 C9 C10 C11 2.7(19)
O4 C9 C10 C11 177.5(11)
C9 C10 C11 O6 179.7(11)
O5 C10 C11 O6 -2.0(17)
C9 C10 C11 C12 0.0(18)
O5 C10 C11 C12 178.2(11)
O6 C11 C12 C13 179.2(10)
C10 C11 C12 C13 -1.1(16)
O6 C11 C12 C14 -2.5(16)
C10 C11 C12 C14 177.3(10)
C9 C8 C13 C12 2.8(16)
C7 C8 C13 C12 179.3(11)
C11 C12 C13 C8 -0.4(16)
C14 C12 C13 C8 -178.7(10)
C11 C12 C14 C37 -139.2(10)
C13 C12 C14 C37 39.1(14)
C11 C12 C14 C15 91.4(12)
C13 C12 C14 C15 -90.3(12)
C12 C14 C15 C16 -90.4(11)
C37 C14 C15 C16 140.8(10)
C12 C14 C15 C20 88.8(11)
C37 C14 C15 C20 -40.0(13)
C20 C15 C16 C17 -0.7(15)
C14 C15 C16 C17 178.5(10)
C20 C15 C16 O7 177.5(9)
C14 C15 C16 O7 -3.3(15)
C15 C16 C17 C18 0.6(17)
O7 C16 C17 C18 -177.6(10)
C15 C16 C17 O8 -178.0(10)
O7 C16 C17 O8 3.8(16)
C16 C17 C18 O9 178.8(10)
O8 C17 C18 O9 -2.6(16)
C16 C17 C18 C19 -0.3(17)
O8 C17 C18 C19 178.3(10)
O9 C18 C19 C20 -178.9(9)
C17 C18 C19 C20 0.1(15)
O9 C18 C19 C21 1.5(15)
C17 C18 C19 C21 -179.4(9)
C18 C19 C20 C15 -0.3(14)
C21 C19 C20 C15 179.3(8)
C16 C15 C20 C19 0.5(14)
C14 C15 C20 C19 -178.7(9)
C20 C19 C21 C45 40.1(12)
C18 C19 C21 C45 -140.4(10)
C20 C19 C21 C22 -89.8(11)
C18 C19 C21 C22 89.7(11)
C45 C21 C22 C27 -41.5(13)
C19 C21 C22 C27 88.9(11)
C45 C21 C22 C23 138.9(10)
C19 C21 C22 C23 -90.6(11)
C27 C22 C23 O10 -179.5(9)
C21 C22 C23 O10 0.1(14)
C27 C22 C23 C24 1.5(14)
C21 C22 C23 C24 -178.9(9)
C22 C23 C24 C25 -1.9(16)
O10 C23 C24 C25 179.1(9)
C22 C23 C24 O11 179.2(9)
O10 C23 C24 O11 0.1(15)
O11 C24 C25 C26 -179.7(9)
C23 C24 C25 C26 1.3(16)
O11 C24 C25 O12 -1.0(15)
C23 C24 C25 O12 -179.9(9)
C24 C25 C26 C27 -0.4(15)
O12 C25 C26 C27 -179.1(9)
C24 C25 C26 C28 -179.3(10)
O12 C25 C26 C28 2.0(15)
C23 C22 C27 C26 -0.7(14)
C21 C22 C27 C26 179.8(9)
C25 C26 C27 C22 0.1(14)
C28 C26 C27 C22 179.0(9)
C6 C1 C28 C26 89.8(12)
C2 C1 C28 C26 -88.0(12)
C6 C1 C28 C53 -39.5(13)
C2 C1 C28 C53 142.6(10)
C25 C26 C28 C1 91.6(12)
C27 C26 C28 C1 -87.3(12)
C25 C26 C28 C53 -139.3(10)
C27 C26 C28 C53 41.8(14)
C8 C7 C29 C30 -50.3(14)
C5 C7 C29 C30 -177.1(10)
C7 C29 C30 C31 -55.0(14)
C29 C30 C31 C32 -179.8(11)
C30 C31 C32 C33 -178.8(11)
C31 C32 C33 C34 -66.1(17)
C32 C33 C34 C35 -174.3(14)
C33 C34 C35 C36 -179.1(16)
C12 C14 C37 C38 173.7(10)
C15 C14 C37 C38 -58.9(13)
C14 C37 C38 C39 -169.9(11)
C37 C38 C39 C40 -177.3(13)
C38 C39 C40 C41 -62(2)
C39 C40 C41 C42 -63(3)
C40 C41 C42 C43 -175(2)
C41 C42 C43 C44 -178(3)
C22 C21 C45 C46 -169.5(10)
C19 C21 C45 C46 61.4(13)
C21 C45 C46 C47 -168.5(11)
C45 C46 C47 C48 -177.2(12)
C46 C47 C48 C49 -171.9(15)
C47 C48 C49 C50 167.2(19)
C48 C49 C50 C51 -171(3)
C49 C50 C51 C52 180(3)
C1 C28 C53 C54 -166.9(10)
C26 C28 C53 C54 65.1(13)
C28 C53 C54 C55 80.4(15)
C53 C54 C55 C56 -177.0(12)
C54 C55 C56 C57 -169.6(14)
C55 C56 C57 C58 178.2(18)
C56 C57 C58 C59 -179.2(18)
C57 C58 C59 C60 68(3)
C3S O2S C1S O1S 10(3)
C3S O2S C1S C2S 175(2)
C1S O2S C3S C4S -136(2)
